data_7129745
loop_
_publ_author_name
'Wang, Ling-Yun'
'Liu, Zheng Fei'
'Teng, Kun-Xu'
'Niu, Li-Ya'
'Yang, Qing-Zheng'

_publ_section_title
;
 Circularly Polarized Luminescence from Helical N,O-Boron-Chelated
 Dipyrromethenes (BODIPY) Derivatives
;
_journal_name_full 'Chemical Communications'
_journal_paper_doi 10.1039/D1CC06051A
_journal_year 2022
_chemical_absolute_configuration ad
_chemical_formula_moiety 'C39 H24 B Cl2 F N2 O2'
_chemical_formula_sum 'C39 H24 B Cl2 F N2 O2'
_chemical_formula_weight 653.31
_space_group_crystal_system monoclinic
_space_group_IT_number 4
_space_group_name_Hall 'P 2yb'
_space_group_name_H-M_alt 'P 1 21 1'
_atom_sites_solution_hydrogens geom
_atom_sites_solution_primary dual
_audit_block_doi 10.5517/ccdc.csd.cc2799c7
_audit_creation_date 2020-09-11
_audit_creation_method
;
Olex2 1.2
(compiled 2018.05.29 svn.r3508 for OlexSys, GUI svn.r5506)
;
_audit_update_record
;
2021-02-23 deposited with the CCDC.	2022-02-17 downloaded from the CCDC.
;
_cell_angle_alpha 90
_cell_angle_beta 118.414(4)
_cell_angle_gamma 90
_cell_formula_units_Z 2
_cell_length_a 13.0101(4)
_cell_length_b 10.3606(2)
_cell_length_c 13.4292(4)
_cell_measurement_reflns_used 8484
_cell_measurement_temperature 100.00(10)
_cell_measurement_theta_max 74.8450
_cell_measurement_theta_min 3.7690
_cell_volume 1592.09(10)
_computing_cell_refinement 'CrysAlisPro 1.171.40.67a (Rigaku OD, 2019)'
_computing_data_collection 'CrysAlisPro 1.171.40.67a (Rigaku OD, 2019)'
_computing_data_reduction 'CrysAlisPro 1.171.40.67a (Rigaku OD, 2019)'
_computing_molecular_graphics 'Olex2 (Dolomanov et al., 2009)'
_computing_publication_material 'Olex2 (Dolomanov et al., 2009)'
_computing_structure_refinement 'ShelXL (Sheldrick, 2015)'
_computing_structure_solution 'ShelXT (Sheldrick, 2015)'
_diffrn_ambient_environment N~2~
_diffrn_ambient_temperature 100.00(10)
_diffrn_detector 'Hybrid Pixel Array Detector'
_diffrn_detector_area_resol_mean 10.0000
_diffrn_detector_type HyPix
_diffrn_measured_fraction_theta_full 0.999
_diffrn_measured_fraction_theta_max 0.958
_diffrn_measurement_details
;
List of Runs (angles in degrees, time in seconds):

  # Type    Start    End  Width  t~exp~   \w     \q     \k     \f   Frames
#--------------------------------------------------------------------------
  1  \w    -54.00  25.00   0.50    0.05    --  -47.95  74.00  87.00  158
  2  \w     50.00 102.00   0.50    0.05    --   47.95  74.00  87.00  104
  3  \w     99.00 175.00   0.50    0.10    --  104.75  74.00  87.00  152
  4  \w     91.00 178.00   0.50    0.10    --  104.75  15.00  30.00  174
  5  \w     76.00 108.00   0.50    0.10    --  104.75 -77.00 120.00   64
  6  \w     41.00  67.00   0.50    0.10    --  104.75 -61.00 120.00   52
  7  \w     32.00  63.00   0.50    0.10    --  104.75 -77.00 120.00   62
  8  \w     46.00  87.00   0.50    0.10    --  104.75 -74.00 -41.00   82
  9  \w     41.00  73.00   0.50    0.10    --  104.75 -61.00 -30.00   64
 10  \w    -22.00  69.00   0.50    0.05    --   47.95 -74.00 -41.00  182
 11  \w    -67.00 -30.00   0.50    0.10    -- -102.00  61.00 -60.00   74
 12  \w    -69.00 -43.00   0.50    0.10    -- -102.00  61.00 -30.00   52
 13  \w    -94.00 -54.00   0.50    0.10    -- -102.00  74.00  87.00   80
 14  \w    -68.00 -29.00   0.50    0.10    -- -102.00  61.00  90.00   78
 15  \w    -68.00 -35.00   0.50    0.10    -- -102.00  61.00 150.00   66
 16  \w   -111.00 -85.00   0.50    0.10    -- -102.00 -61.00  30.00   52
 17  \w    -97.00 -72.00   0.50    0.05    --  -47.95 -74.00 -41.00   50
 18  \w    -64.00 -31.00   0.50    0.10    -- -102.00  61.00-150.00   66
 19  \w    -98.00 -73.00   0.50    0.10    -- -102.00  77.00-180.00   50
 20  \w   -175.00-150.00   0.50    0.10    -- -102.00 -74.00 -41.00   50
 21  \w   -166.00-125.00   0.50    0.10    -- -102.00 -61.00  30.00   82
 22  \w   -147.00-114.00   0.50    0.10    -- -102.00 -45.00  30.00   66
 23  \w   -120.00 -72.00   0.50    0.05    --  -47.95-125.00 120.00   96
;
_diffrn_measurement_device 'four-circle diffractometer'
_diffrn_measurement_device_type 'XtaLAB Synergy R, DW system, HyPix'
_diffrn_measurement_method '\w scans'
_diffrn_orient_matrix_type 'CrysAlisPro convention (1999,Acta A55,543-557)'
_diffrn_orient_matrix_UB_11 0.0728304000
_diffrn_orient_matrix_UB_12 -0.1117019000
_diffrn_orient_matrix_UB_13 -0.0099241000
_diffrn_orient_matrix_UB_21 -0.1077014000
_diffrn_orient_matrix_UB_22 -0.0477353000
_diffrn_orient_matrix_UB_23 -0.1077979000
_diffrn_orient_matrix_UB_31 0.0345703000
_diffrn_orient_matrix_UB_32 0.0859653000
_diffrn_orient_matrix_UB_33 -0.0728583000
_diffrn_radiation_monochromator mirror
_diffrn_radiation_probe x-ray
_diffrn_radiation_type CuK\a
_diffrn_radiation_wavelength 1.54184
_diffrn_reflns_av_R_equivalents 0.0325
_diffrn_reflns_av_unetI/netI 0.0380
_diffrn_reflns_Laue_measured_fraction_full 0.999
_diffrn_reflns_Laue_measured_fraction_max 0.958
_diffrn_reflns_limit_h_max 16
_diffrn_reflns_limit_h_min -15
_diffrn_reflns_limit_k_max 12
_diffrn_reflns_limit_k_min -7
_diffrn_reflns_limit_l_max 16
_diffrn_reflns_limit_l_min -16
_diffrn_reflns_number 10899
_diffrn_reflns_point_group_measured_fraction_full 0.749
_diffrn_reflns_point_group_measured_fraction_max 0.706
_diffrn_reflns_theta_full 67.684
_diffrn_reflns_theta_max 75.931
_diffrn_reflns_theta_min 3.742
_diffrn_source 'Rotating-anode X-ray tube'
_diffrn_source_type 'Rigaku (Cu) X-ray Source'
_exptl_absorpt_coefficient_mu 2.198
_exptl_absorpt_correction_T_max 1.00000
_exptl_absorpt_correction_T_min 0.79719
_exptl_absorpt_correction_type multi-scan
_exptl_absorpt_process_details
;
CrysAlisPro 1.171.40.67a (Rigaku Oxford Diffraction, 2019)
Empirical absorption correction using spherical harmonics,
 implemented in SCALE3 ABSPACK scaling algorithm.
;
_exptl_crystal_colour 'metallic purple'
_exptl_crystal_density_diffrn 1.363
_exptl_crystal_description plate
_exptl_crystal_F_000 672
_exptl_crystal_size_max 0.15
_exptl_crystal_size_mid 0.05
_exptl_crystal_size_min 0.01
_refine_diff_density_max 0.210
_refine_diff_density_min -0.265
_refine_diff_density_rms 0.043
_refine_ls_abs_structure_details
;
 Flack x determined using 1241 quotients [(I+)-(I-)]/[(I+)+(I-)]
 (Parsons, Flack and Wagner, Acta Cryst. B69 (2013) 249-259).
;
_refine_ls_abs_structure_Flack 0.002(10)
_refine_ls_extinction_coef 0.0009(3)
_refine_ls_extinction_expression Fc^*^=kFc[1+0.001xFc^2^\l^3^/sin(2\q)]^-1/4^
_refine_ls_extinction_method 'SHELXL-2014/7 (Sheldrick 2014'
_refine_ls_goodness_of_fit_ref 1.033
_refine_ls_hydrogen_treatment constr
_refine_ls_matrix_type full
_refine_ls_number_parameters 426
_refine_ls_number_reflns 4690
_refine_ls_number_restraints 1
_refine_ls_restrained_S_all 1.033
_refine_ls_R_factor_all 0.0329
_refine_ls_R_factor_gt 0.0318
_refine_ls_shift/su_max 0.000
_refine_ls_shift/su_mean 0.000
_refine_ls_structure_factor_coef Fsqd
_refine_ls_weighting_details 'w=1/[\s^2^(Fo^2^)+(0.0468P)^2^+0.2951P] where P=(Fo^2^+2Fc^2^)/3'
_refine_ls_weighting_scheme calc
_refine_ls_wR_factor_gt 0.0826
_refine_ls_wR_factor_ref 0.0836
_reflns_Friedel_coverage 0.394
_reflns_Friedel_fraction_full 0.467
_reflns_Friedel_fraction_max 0.424
_reflns_number_gt 4545
_reflns_number_total 4690
_reflns_threshold_expression 'I > 2\s(I)'
_cod_data_source_file d1cc06051a2.cif
_cod_data_source_block 20200824h
_cod_original_cell_volume 1592.10(9)
_cod_database_code 7129745
_shelx_shelxl_version_number 2014/7
_chemical_oxdiff_formula c1h1n1o1b1f1Cl1
_shelx_space_group_comment
;
The symmetry employed for this shelxl refinement is uniquely defined
by the following loop, which should always be used as a source of
symmetry information in preference to the above space-group names.
They are only intended as comments.
;
_shelx_estimated_absorpt_t_max 0.978
_shelx_estimated_absorpt_t_min 0.734
_diffrn_oxdiff_digest_frames
;
01253d1be5e7fe13239d19e6ac9d08b12500158acf9
;
_reflns_odcompleteness_completeness 99.97
_reflns_odcompleteness_iscentric 1
_reflns_odcompleteness_theta 66.97
_olex2_refinement_description
;
1. Fixed Uiso
 At 1.2 times of:
  All C(H) groups
 At 1.5 times of:
  All C(H,H,H) groups
2.a Aromatic/amide H refined with riding coordinates:
 C1(H1), C2(H2), C3(H3), C4(H4), C5(H5), C10(H10), C11(H11), C15(H15),
 C16(H16), C18(H18), C19(H19), C22(H22), C23(H23), C28(H28), C29(H29), C31(H31),
  C32(H32), C35(H35), C36(H36), C38(H38), C39(H39)
2.b Idealised Me refined as rotating group:
 C20(H20A,H20B,H20C)
;
_olex2_submission_special_instructions 'No special instructions were received'
_oxdiff_exptl_absorpt_empirical_details
;
Empirical correction (ABSPACK) includes:
- Absorption correction using spherical harmonics
- Frame scaling
;
_oxdiff_exptl_absorpt_empirical_full_max 1.653
_oxdiff_exptl_absorpt_empirical_full_min 0.704

loop_
_space_group_symop_operation_xyz
'x, y, z'
'-x, y+1/2, -z'

loop_
_atom_site_label
_atom_site_type_symbol
_atom_site_fract_x
_atom_site_fract_y
_atom_site_fract_z
_atom_site_U_iso_or_equiv
_atom_site_adp_type
_atom_site_occupancy
_atom_site_site_symmetry_order
_atom_site_calc_flag
_atom_site_refinement_flags_posn
_atom_site_refinement_flags_adp
_atom_site_refinement_flags_occupancy
_atom_site_disorder_assembly
_atom_site_disorder_group
Cl1 Cl 0.57590(7) 0.57082(8) 0.50194(6) 0.03976(19) Uani 1 1 d . . . . .
Cl2 Cl 0.20975(5) 0.40329(7) 0.69293(6) 0.03168(17) Uani 1 1 d . . . . .
F1 F 0.72055(14) -0.16087(16) 0.84235(12) 0.0251(3) Uani 1 1 d . . . . .
O1 O 0.62755(15) -0.02732(18) 0.91412(14) 0.0205(4) Uani 1 1 d . . . . .
O2 O 0.87594(17) 0.3320(2) 1.01954(16) 0.0297(4) Uani 1 1 d . . . . .
N1 N 0.70211(18) -0.2474(2) 0.99920(17) 0.0195(4) Uani 1 1 d . . . . .
N2 N 0.83236(17) -0.0673(2) 1.02862(17) 0.0204(4) Uani 1 1 d . . . . .
C1 C 0.2556(3) -0.1388(3) 0.6463(2) 0.0310(6) Uani 1 1 d . . . . .
H1 H 0.3161 -0.1162 0.6314 0.037 Uiso 1 1 calc R . . . .
C2 C 0.1429(3) -0.0940(4) 0.5765(2) 0.0382(7) Uani 1 1 d . . . . .
H2 H 0.1285 -0.0400 0.5159 0.046 Uiso 1 1 calc R . . . .
C3 C 0.0522(3) -0.1298(4) 0.5969(3) 0.0421(9) Uani 1 1 d . . . . .
H3 H -0.0230 -0.0994 0.5504 0.050 Uiso 1 1 calc R . . . .
C4 C 0.0734(3) -0.2104(4) 0.6859(3) 0.0405(8) Uani 1 1 d . . . . .
H4 H 0.0120 -0.2356 0.6985 0.049 Uiso 1 1 calc R . . . .
C5 C 0.1854(2) -0.2545(3) 0.7570(2) 0.0306(6) Uani 1 1 d . . . . .
H5 H 0.1988 -0.3088 0.8172 0.037 Uiso 1 1 calc R . . . .
C6 C 0.2783(2) -0.2175(3) 0.7387(2) 0.0249(5) Uani 1 1 d . . . . .
C7 C 0.3948(2) -0.2573(3) 0.8167(2) 0.0248(6) Uani 1 1 d . . . . .
C8 C 0.4922(2) -0.2847(3) 0.8872(2) 0.0222(5) Uani 1 1 d . . . . .
C9 C 0.6053(2) -0.3197(3) 0.9744(2) 0.0199(5) Uani 1 1 d . . . . .
C10 C 0.6371(2) -0.4268(3) 1.04651(19) 0.0213(5) Uani 1 1 d . . . . .
H10 H 0.5868 -0.4895 1.0483 0.026 Uiso 1 1 calc R . . . .
C11 C 0.7574(2) -0.4223(3) 1.1148(2) 0.0212(5) Uani 1 1 d . . . . .
H11 H 0.8028 -0.4823 1.1698 0.025 Uiso 1 1 calc R . . . .
C12 C 0.7979(2) -0.3106(3) 1.0856(2) 0.0196(5) Uani 1 1 d . . . . .
C13 C 0.9116(2) -0.2564(3) 1.1394(2) 0.0208(5) Uani 1 1 d . . . . .
C14 C 1.0099(2) -0.3345(3) 1.2244(2) 0.0210(5) Uani 1 1 d . . . . .
C15 C 1.0410(2) -0.4485(3) 1.1896(2) 0.0232(5) Uani 1 1 d . . . . .
H15 H 0.9995 -0.4749 1.1145 0.028 Uiso 1 1 calc R . . . .
C16 C 1.1335(2) -0.5223(3) 1.2668(2) 0.0256(6) Uani 1 1 d . . . . .
H16 H 1.1548 -0.5966 1.2423 0.031 Uiso 1 1 calc R . . . .
C17 C 1.1952(2) -0.4872(3) 1.3804(2) 0.0270(6) Uani 1 1 d . . . . .
C18 C 1.1626(2) -0.3759(3) 1.4148(2) 0.0287(6) Uani 1 1 d . . . . .
H18 H 1.2024 -0.3518 1.4906 0.034 Uiso 1 1 calc R . . . .
C19 C 1.0711(2) -0.2990(3) 1.3380(2) 0.0255(6) Uani 1 1 d . . . . .
H19 H 1.0510 -0.2239 1.3626 0.031 Uiso 1 1 calc R . . . .
C20 C 1.2940(3) -0.5710(4) 1.4634(3) 0.0378(7) Uani 1 1 d . . . . .
H20A H 1.2625 -0.6481 1.4782 0.057 Uiso 1 1 calc GR . . . .
H20B H 1.3380 -0.5245 1.5329 0.057 Uiso 1 1 calc GR . . . .
H20C H 1.3442 -0.5937 1.4320 0.057 Uiso 1 1 calc GR . . . .
C21 C 0.9275(2) -0.1308(3) 1.1137(2) 0.0214(5) Uani 1 1 d . . . . .
C22 C 1.0191(2) -0.0389(3) 1.1630(2) 0.0233(5) Uani 1 1 d . . . . .
H22 H 1.0942 -0.0549 1.2211 0.028 Uiso 1 1 calc R . . . .
C23 C 0.9780(2) 0.0773(3) 1.1102(2) 0.0232(5) Uani 1 1 d . . . . .
H23 H 1.0196 0.1543 1.1258 0.028 Uiso 1 1 calc R . . . .
C24 C 0.8582(2) 0.0578(3) 1.0260(2) 0.0204(5) Uani 1 1 d . . . . .
C25 C 0.7656(2) 0.1422(3) 0.9511(2) 0.0200(5) Uani 1 1 d . . . . .
C26 C 0.7952(2) 0.2775(3) 0.9392(2) 0.0215(5) Uani 1 1 d . . . . .
C27 C 0.7325(2) 0.3467(3) 0.8281(2) 0.0198(5) Uani 1 1 d . . . . .
C28 C 0.7232(2) 0.4807(3) 0.8294(2) 0.0220(5) Uani 1 1 d . . . . .
H28 H 0.7514 0.5238 0.8982 0.026 Uiso 1 1 calc R . . . .
C29 C 0.6724(2) 0.5504(3) 0.7294(2) 0.0255(6) Uani 1 1 d . . . . .
H29 H 0.6639 0.6395 0.7298 0.031 Uiso 1 1 calc R . . . .
C30 C 0.6345(3) 0.4833(3) 0.6284(2) 0.0275(6) Uani 1 1 d . . . . .
C31 C 0.6428(2) 0.3507(3) 0.6246(2) 0.0267(6) Uani 1 1 d . . . . .
H31 H 0.6164 0.3081 0.5557 0.032 Uiso 1 1 calc R . . . .
C32 C 0.6914(2) 0.2821(3) 0.7256(2) 0.0241(6) Uani 1 1 d . . . . .
H32 H 0.6963 0.1926 0.7247 0.029 Uiso 1 1 calc R . . . .
C33 C 0.6519(2) 0.0957(3) 0.9054(2) 0.0198(5) Uani 1 1 d . . . . .
C34 C 0.5457(2) 0.1760(3) 0.8499(2) 0.0202(5) Uani 1 1 d . . . . .
C35 C 0.5397(2) 0.2973(3) 0.8919(2) 0.0214(5) Uani 1 1 d . . . . .
H35 H 0.6054 0.3312 0.9534 0.026 Uiso 1 1 calc R . . . .
C36 C 0.4365(2) 0.3678(3) 0.8428(2) 0.0231(5) Uani 1 1 d . . . . .
H36 H 0.4325 0.4484 0.8712 0.028 Uiso 1 1 calc R . . . .
C37 C 0.3396(2) 0.3161(3) 0.7506(2) 0.0242(5) Uani 1 1 d . . . . .
C38 C 0.3436(2) 0.1969(3) 0.7068(2) 0.0248(6) Uani 1 1 d . . . . .
H38 H 0.2780 0.1640 0.6444 0.030 Uiso 1 1 calc R . . . .
C39 C 0.4469(2) 0.1267(3) 0.7572(2) 0.0233(5) Uani 1 1 d . . . . .
H39 H 0.4502 0.0459 0.7288 0.028 Uiso 1 1 calc R . . . .
B1 B 0.7181(2) -0.1268(3) 0.9419(2) 0.0202(6) Uani 1 1 d . . . . .

loop_
_atom_site_aniso_label
_atom_site_aniso_U_11
_atom_site_aniso_U_22
_atom_site_aniso_U_33
_atom_site_aniso_U_23
_atom_site_aniso_U_13
_atom_site_aniso_U_12
Cl1 0.0559(4) 0.0297(4) 0.0288(3) 0.0082(3) 0.0162(3) 0.0007(4)
Cl2 0.0244(3) 0.0293(4) 0.0363(3) 0.0048(3) 0.0104(2) 0.0068(3)
F1 0.0316(8) 0.0214(8) 0.0262(7) -0.0020(6) 0.0170(6) -0.0028(7)
O1 0.0210(8) 0.0145(10) 0.0252(8) 0.0010(7) 0.0102(7) -0.0008(7)
O2 0.0323(10) 0.0198(11) 0.0286(9) -0.0008(8) 0.0077(8) -0.0057(9)
N1 0.0205(10) 0.0153(11) 0.0247(10) 0.0000(9) 0.0124(9) -0.0001(9)
N2 0.0204(10) 0.0164(12) 0.0256(10) -0.0004(8) 0.0119(8) 0.0000(9)
C1 0.0353(15) 0.0225(15) 0.0297(13) -0.0046(12) 0.0110(11) -0.0040(12)
C2 0.0468(17) 0.0262(15) 0.0260(13) -0.0021(13) 0.0046(12) 0.0039(15)
C3 0.0302(15) 0.045(2) 0.0329(15) -0.0094(14) 0.0005(12) 0.0127(14)
C4 0.0271(14) 0.052(2) 0.0392(16) -0.0090(16) 0.0134(13) 0.0039(15)
C5 0.0278(14) 0.0343(17) 0.0296(13) -0.0014(12) 0.0134(11) 0.0030(13)
C6 0.0242(12) 0.0201(14) 0.0258(12) -0.0043(11) 0.0083(10) 0.0020(11)
C7 0.0255(13) 0.0198(14) 0.0282(13) -0.0024(11) 0.0122(11) -0.0021(11)
C8 0.0246(13) 0.0171(13) 0.0278(13) -0.0030(11) 0.0148(11) -0.0032(10)
C9 0.0203(12) 0.0164(13) 0.0229(11) -0.0026(10) 0.0100(10) -0.0001(10)
C10 0.0243(12) 0.0175(13) 0.0251(11) -0.0023(11) 0.0141(10) -0.0023(11)
C11 0.0234(12) 0.0171(13) 0.0249(11) 0.0010(11) 0.0132(9) 0.0017(11)
C12 0.0207(11) 0.0171(13) 0.0213(11) 0.0003(10) 0.0101(9) 0.0028(10)
C13 0.0220(12) 0.0190(13) 0.0233(11) -0.0010(10) 0.0123(10) 0.0015(10)
C14 0.0188(11) 0.0201(14) 0.0246(12) 0.0009(10) 0.0108(10) -0.0001(11)
C15 0.0234(12) 0.0208(15) 0.0269(12) -0.0010(11) 0.0131(10) 0.0001(11)
C16 0.0268(13) 0.0195(14) 0.0358(14) 0.0031(12) 0.0192(11) 0.0024(11)
C17 0.0238(12) 0.0262(15) 0.0329(13) 0.0066(12) 0.0150(11) 0.0019(12)
C18 0.0279(13) 0.0291(16) 0.0269(13) 0.0026(12) 0.0113(11) -0.0002(12)
C19 0.0271(13) 0.0209(14) 0.0270(13) -0.0004(11) 0.0117(11) 0.0029(11)
C20 0.0333(14) 0.038(2) 0.0404(16) 0.0128(14) 0.0160(13) 0.0112(14)
C21 0.0179(11) 0.0198(14) 0.0261(12) 0.0011(10) 0.0103(9) 0.0015(10)
C22 0.0206(11) 0.0233(14) 0.0265(12) -0.0017(11) 0.0116(10) -0.0015(11)
C23 0.0214(12) 0.0192(13) 0.0310(12) -0.0043(12) 0.0141(10) -0.0031(11)
C24 0.0230(12) 0.0156(13) 0.0257(11) -0.0010(11) 0.0140(10) -0.0011(11)
C25 0.0222(11) 0.0154(13) 0.0230(11) -0.0023(10) 0.0112(9) -0.0005(10)
C26 0.0228(12) 0.0181(13) 0.0261(12) -0.0020(10) 0.0136(10) -0.0006(11)
C27 0.0218(11) 0.0158(13) 0.0246(12) 0.0008(10) 0.0132(10) -0.0018(10)
C28 0.0254(12) 0.0181(14) 0.0253(12) -0.0018(11) 0.0144(10) -0.0020(11)
C29 0.0296(13) 0.0170(14) 0.0332(14) 0.0015(11) 0.0175(11) 0.0012(11)
C30 0.0324(14) 0.0238(15) 0.0276(13) 0.0050(12) 0.0154(11) 0.0002(12)
C31 0.0325(14) 0.0251(15) 0.0239(12) -0.0030(11) 0.0145(11) -0.0034(12)
C32 0.0285(13) 0.0194(14) 0.0284(13) -0.0014(11) 0.0167(11) -0.0019(11)
C33 0.0248(12) 0.0153(13) 0.0207(11) 0.0002(10) 0.0119(10) 0.0007(10)
C34 0.0245(12) 0.0164(13) 0.0228(11) 0.0007(10) 0.0137(10) -0.0018(11)
C35 0.0205(12) 0.0187(14) 0.0239(11) -0.0015(10) 0.0096(10) -0.0003(10)
C36 0.0255(12) 0.0172(13) 0.0273(12) -0.0004(10) 0.0132(10) 0.0002(10)
C37 0.0246(12) 0.0200(14) 0.0272(12) 0.0050(11) 0.0118(10) 0.0018(11)
C38 0.0227(12) 0.0245(15) 0.0226(11) -0.0013(11) 0.0069(10) -0.0020(11)
C39 0.0269(13) 0.0186(13) 0.0235(12) -0.0003(10) 0.0113(10) -0.0015(11)
B1 0.0216(13) 0.0153(15) 0.0252(13) -0.0002(11) 0.0125(11) -0.0004(11)

loop_
_atom_type_symbol
_atom_type_description
_atom_type_scat_dispersion_real
_atom_type_scat_dispersion_imag
_atom_type_scat_source
C C 0.0181 0.0091 'International Tables Vol C Tables 4.2.6.8 and 6.1.1.4'
H H 0.0000 0.0000 'International Tables Vol C Tables 4.2.6.8 and 6.1.1.4'
B B 0.0090 0.0039 'International Tables Vol C Tables 4.2.6.8 and 6.1.1.4'
Cl Cl 0.3639 0.7018 'International Tables Vol C Tables 4.2.6.8 and 6.1.1.4'
F F 0.0727 0.0534 'International Tables Vol C Tables 4.2.6.8 and 6.1.1.4'
N N 0.0311 0.0180 'International Tables Vol C Tables 4.2.6.8 and 6.1.1.4'
O O 0.0492 0.0322 'International Tables Vol C Tables 4.2.6.8 and 6.1.1.4'

loop_
_geom_angle_atom_site_label_1
_geom_angle_atom_site_label_2
_geom_angle_atom_site_label_3
_geom_angle
_geom_angle_site_symmetry_1
_geom_angle_site_symmetry_3
_geom_angle_publ_flag
C33 O1 B1 119.8(2) . . ?
C9 N1 C12 107.5(2) . . ?
C9 N1 B1 130.9(2) . . ?
C12 N1 B1 121.3(2) . . ?
C21 N2 B1 127.2(2) . . ?
C24 N2 C21 110.0(2) . . ?
C24 N2 B1 122.5(2) . . ?
C2 C1 H1 119.9 . . ?
C2 C1 C6 120.2(3) . . ?
C6 C1 H1 119.9 . . ?
C1 C2 H2 119.9 . . ?
C3 C2 C1 120.1(3) . . ?
C3 C2 H2 119.9 . . ?
C2 C3 H3 120.1 . . ?
C4 C3 C2 119.9(3) . . ?
C4 C3 H3 120.1 . . ?
C3 C4 H4 119.7 . . ?
C3 C4 C5 120.6(3) . . ?
C5 C4 H4 119.7 . . ?
C4 C5 H5 119.9 . . ?
C4 C5 C6 120.2(3) . . ?
C6 C5 H5 119.9 . . ?
C1 C6 C5 118.9(3) . . ?
C1 C6 C7 121.4(3) . . ?
C5 C6 C7 119.7(3) . . ?
C8 C7 C6 175.5(3) . . ?
C7 C8 C9 177.0(3) . . ?
N1 C9 C8 122.3(2) . . ?
N1 C9 C10 109.4(2) . . ?
C10 C9 C8 128.3(2) . . ?
C9 C10 H10 126.3 . . ?
C11 C10 C9 107.4(2) . . ?
C11 C10 H10 126.3 . . ?
C10 C11 H11 126.3 . . ?
C10 C11 C12 107.4(2) . . ?
C12 C11 H11 126.3 . . ?
N1 C12 C11 108.3(2) . . ?
N1 C12 C13 122.6(2) . . ?
C11 C12 C13 128.7(2) . . ?
C12 C13 C14 119.0(2) . . ?
C21 C13 C12 119.2(2) . . ?
C21 C13 C14 121.8(2) . . ?
C15 C14 C13 118.9(2) . . ?
C19 C14 C13 122.2(2) . . ?
C19 C14 C15 118.9(2) . . ?
C14 C15 H15 120.0 . . ?
C16 C15 C14 120.1(2) . . ?
C16 C15 H15 120.0 . . ?
C15 C16 H16 119.4 . . ?
C15 C16 C17 121.3(3) . . ?
C17 C16 H16 119.4 . . ?
C16 C17 C20 120.2(3) . . ?
C18 C17 C16 118.4(3) . . ?
C18 C17 C20 121.4(3) . . ?
C17 C18 H18 119.4 . . ?
C17 C18 C19 121.2(3) . . ?
C19 C18 H18 119.4 . . ?
C14 C19 C18 120.1(3) . . ?
C14 C19 H19 120.0 . . ?
C18 C19 H19 120.0 . . ?
C17 C20 H20A 109.5 . . ?
C17 C20 H20B 109.5 . . ?
C17 C20 H20C 109.5 . . ?
H20A C20 H20B 109.5 . . ?
H20A C20 H20C 109.5 . . ?
H20B C20 H20C 109.5 . . ?
N2 C21 C22 106.8(2) . . ?
C13 C21 N2 118.0(2) . . ?
C13 C21 C22 134.9(2) . . ?
C21 C22 H22 125.9 . . ?
C23 C22 C21 108.3(2) . . ?
C23 C22 H22 125.9 . . ?
C22 C23 H23 126.5 . . ?
C22 C23 C24 107.0(2) . . ?
C24 C23 H23 126.5 . . ?
N2 C24 C23 107.8(2) . . ?
N2 C24 C25 117.9(2) . . ?
C23 C24 C25 134.1(3) . . ?
C24 C25 C26 118.4(2) . . ?
C33 C25 C24 117.2(2) . . ?
C33 C25 C26 123.8(2) . . ?
O2 C26 C25 119.9(2) . . ?
O2 C26 C27 119.2(2) . . ?
C25 C26 C27 120.8(2) . . ?
C28 C27 C26 118.2(2) . . ?
C32 C27 C26 121.8(2) . . ?
C32 C27 C28 119.8(2) . . ?
C27 C28 H28 119.6 . . ?
C29 C28 C27 120.8(2) . . ?
C29 C28 H28 119.6 . . ?
C28 C29 H29 121.0 . . ?
C28 C29 C30 118.0(3) . . ?
C30 C29 H29 121.0 . . ?
C29 C30 Cl1 118.5(2) . . ?
C31 C30 Cl1 119.1(2) . . ?
C31 C30 C29 122.4(3) . . ?
C30 C31 H31 120.7 . . ?
C30 C31 C32 118.7(3) . . ?
C32 C31 H31 120.7 . . ?
C27 C32 C31 120.2(3) . . ?
C27 C32 H32 119.9 . . ?
C31 C32 H32 119.9 . . ?
O1 C33 C25 122.7(2) . . ?
O1 C33 C34 112.3(2) . . ?
C25 C33 C34 124.9(2) . . ?
C35 C34 C33 121.5(2) . . ?
C39 C34 C33 119.3(2) . . ?
C39 C34 C35 119.1(2) . . ?
C34 C35 H35 119.7 . . ?
C36 C35 C34 120.6(2) . . ?
C36 C35 H35 119.7 . . ?
C35 C36 H36 120.5 . . ?
C37 C36 C35 118.9(3) . . ?
C37 C36 H36 120.5 . . ?
C36 C37 Cl2 118.4(2) . . ?
C38 C37 Cl2 120.0(2) . . ?
C38 C37 C36 121.6(2) . . ?
C37 C38 H38 120.5 . . ?
C37 C38 C39 119.0(2) . . ?
C39 C38 H38 120.5 . . ?
C34 C39 H39 119.6 . . ?
C38 C39 C34 120.8(3) . . ?
C38 C39 H39 119.6 . . ?
F1 B1 O1 108.3(2) . . ?
F1 B1 N1 110.1(2) . . ?
F1 B1 N2 112.2(2) . . ?
O1 B1 N1 114.5(2) . . ?
O1 B1 N2 106.5(2) . . ?
N2 B1 N1 105.2(2) . . ?

loop_
_geom_bond_atom_site_label_1
_geom_bond_atom_site_label_2
_geom_bond_distance
_geom_bond_site_symmetry_2
_geom_bond_publ_flag
Cl1 C30 1.748(3) . ?
Cl2 C37 1.739(3) . ?
F1 B1 1.397(3) . ?
O1 C33 1.332(3) . ?
O1 B1 1.473(3) . ?
O2 C26 1.227(3) . ?
N1 C9 1.363(3) . ?
N1 C12 1.397(3) . ?
N1 B1 1.533(4) . ?
N2 C21 1.387(3) . ?
N2 C24 1.344(3) . ?
N2 B1 1.516(3) . ?
C1 H1 0.9300 . ?
C1 C2 1.392(4) . ?
C1 C6 1.393(4) . ?
C2 H2 0.9300 . ?
C2 C3 1.383(5) . ?
C3 H3 0.9300 . ?
C3 C4 1.375(5) . ?
C4 H4 0.9300 . ?
C4 C5 1.386(4) . ?
C5 H5 0.9300 . ?
C5 C6 1.396(4) . ?
C6 C7 1.433(4) . ?
C7 C8 1.201(4) . ?
C8 C9 1.424(4) . ?
C9 C10 1.401(4) . ?
C10 H10 0.9300 . ?
C10 C11 1.388(3) . ?
C11 H11 0.9300 . ?
C11 C12 1.402(4) . ?
C12 C13 1.417(4) . ?
C13 C14 1.485(4) . ?
C13 C21 1.387(4) . ?
C14 C15 1.399(4) . ?
C14 C19 1.393(4) . ?
C15 H15 0.9300 . ?
C15 C16 1.386(4) . ?
C16 H16 0.9300 . ?
C16 C17 1.391(4) . ?
C17 C18 1.383(4) . ?
C17 C20 1.511(4) . ?
C18 H18 0.9300 . ?
C18 C19 1.396(4) . ?
C19 H19 0.9300 . ?
C20 H20A 0.9600 . ?
C20 H20B 0.9600 . ?
C20 H20C 0.9600 . ?
C21 C22 1.419(4) . ?
C22 H22 0.9300 . ?
C22 C23 1.371(4) . ?
C23 H23 0.9300 . ?
C23 C24 1.439(3) . ?
C24 C25 1.441(4) . ?
C25 C26 1.482(4) . ?
C25 C33 1.391(4) . ?
C26 C27 1.499(4) . ?
C27 C28 1.395(4) . ?
C27 C32 1.389(4) . ?
C28 H28 0.9300 . ?
C28 C29 1.385(4) . ?
C29 H29 0.9300 . ?
C29 C30 1.389(4) . ?
C30 C31 1.381(4) . ?
C31 H31 0.9300 . ?
C31 C32 1.389(4) . ?
C32 H32 0.9300 . ?
C33 C34 1.475(4) . ?
C34 C35 1.395(4) . ?
C34 C39 1.392(4) . ?
C35 H35 0.9300 . ?
C35 C36 1.388(4) . ?
C36 H36 0.9300 . ?
C36 C37 1.387(4) . ?
C37 C38 1.380(4) . ?
C38 H38 0.9300 . ?
C38 C39 1.389(4) . ?
C39 H39 0.9300 . ?

loop_
_geom_torsion_atom_site_label_1
_geom_torsion_atom_site_label_2
_geom_torsion_atom_site_label_3
_geom_torsion_atom_site_label_4
_geom_torsion
_geom_torsion_site_symmetry_1
_geom_torsion_site_symmetry_2
_geom_torsion_site_symmetry_3
_geom_torsion_site_symmetry_4
_geom_torsion_publ_flag
Cl1 C30 C31 C32 178.9(2) . . . . ?
Cl2 C37 C38 C39 -177.3(2) . . . . ?
O1 C33 C34 C35 136.0(2) . . . . ?
O1 C33 C34 C39 -40.3(3) . . . . ?
O2 C26 C27 C28 -31.4(3) . . . . ?
O2 C26 C27 C32 144.0(3) . . . . ?
N1 C9 C10 C11 -2.1(3) . . . . ?
N1 C12 C13 C14 -175.5(2) . . . . ?
N1 C12 C13 C21 6.4(4) . . . . ?
N2 C21 C22 C23 1.6(3) . . . . ?
N2 C24 C25 C26 -174.3(2) . . . . ?
N2 C24 C25 C33 13.6(3) . . . . ?
C1 C2 C3 C4 -0.4(5) . . . . ?
C2 C1 C6 C5 2.5(4) . . . . ?
C2 C1 C6 C7 -175.4(3) . . . . ?
C2 C3 C4 C5 1.2(5) . . . . ?
C3 C4 C5 C6 -0.2(5) . . . . ?
C4 C5 C6 C1 -1.7(5) . . . . ?
C4 C5 C6 C7 176.3(3) . . . . ?
C6 C1 C2 C3 -1.5(5) . . . . ?
C8 C9 C10 C11 178.1(2) . . . . ?
C9 N1 C12 C11 -1.1(3) . . . . ?
C9 N1 C12 C13 -174.3(2) . . . . ?
C9 N1 B1 F1 -77.0(3) . . . . ?
C9 N1 B1 O1 45.3(4) . . . . ?
C9 N1 B1 N2 161.9(2) . . . . ?
C9 C10 C11 C12 1.4(3) . . . . ?
C10 C11 C12 N1 -0.2(3) . . . . ?
C10 C11 C12 C13 172.4(2) . . . . ?
C11 C12 C13 C14 12.8(4) . . . . ?
C11 C12 C13 C21 -165.3(2) . . . . ?
C12 N1 C9 C8 -178.2(2) . . . . ?
C12 N1 C9 C10 1.9(3) . . . . ?
C12 N1 B1 F1 95.7(3) . . . . ?
C12 N1 B1 O1 -141.9(2) . . . . ?
C12 N1 B1 N2 -25.4(3) . . . . ?
C12 C13 C14 C15 63.6(3) . . . . ?
C12 C13 C14 C19 -115.5(3) . . . . ?
C12 C13 C21 N2 -5.6(3) . . . . ?
C12 C13 C21 C22 166.0(3) . . . . ?
C13 C14 C15 C16 179.0(2) . . . . ?
C13 C14 C19 C18 179.7(3) . . . . ?
C13 C21 C22 C23 -170.6(3) . . . . ?
C14 C13 C21 N2 176.4(2) . . . . ?
C14 C13 C21 C22 -12.0(4) . . . . ?
C14 C15 C16 C17 1.8(4) . . . . ?
C15 C14 C19 C18 0.7(4) . . . . ?
C15 C16 C17 C18 -0.4(4) . . . . ?
C15 C16 C17 C20 178.5(3) . . . . ?
C16 C17 C18 C19 -0.8(4) . . . . ?
C17 C18 C19 C14 0.7(4) . . . . ?
C19 C14 C15 C16 -1.9(4) . . . . ?
C20 C17 C18 C19 -179.8(3) . . . . ?
C21 N2 C24 C23 2.6(3) . . . . ?
C21 N2 C24 C25 -173.4(2) . . . . ?
C21 N2 B1 F1 -91.7(3) . . . . ?
C21 N2 B1 O1 149.9(2) . . . . ?
C21 N2 B1 N1 28.0(3) . . . . ?
C21 C13 C14 C15 -118.4(3) . . . . ?
C21 C13 C14 C19 62.5(3) . . . . ?
C21 C22 C23 C24 -0.1(3) . . . . ?
C22 C23 C24 N2 -1.5(3) . . . . ?
C22 C23 C24 C25 173.5(3) . . . . ?
C23 C24 C25 C26 11.0(4) . . . . ?
C23 C24 C25 C33 -161.1(3) . . . . ?
C24 N2 C21 C13 171.1(2) . . . . ?
C24 N2 C21 C22 -2.7(3) . . . . ?
C24 N2 B1 F1 82.4(3) . . . . ?
C24 N2 B1 O1 -35.9(3) . . . . ?
C24 N2 B1 N1 -157.8(2) . . . . ?
C24 C25 C26 O2 -31.1(3) . . . . ?
C24 C25 C26 C27 145.2(2) . . . . ?
C24 C25 C33 O1 -10.6(3) . . . . ?
C24 C25 C33 C34 164.9(2) . . . . ?
C25 C26 C27 C28 152.3(2) . . . . ?
C25 C26 C27 C32 -32.3(4) . . . . ?
C25 C33 C34 C35 -39.9(3) . . . . ?
C25 C33 C34 C39 143.8(3) . . . . ?
C26 C25 C33 O1 177.8(2) . . . . ?
C26 C25 C33 C34 -6.7(4) . . . . ?
C26 C27 C28 C29 176.1(2) . . . . ?
C26 C27 C32 C31 -174.3(2) . . . . ?
C27 C28 C29 C30 -2.0(4) . . . . ?
C28 C27 C32 C31 1.0(4) . . . . ?
C28 C29 C30 Cl1 -177.3(2) . . . . ?
C28 C29 C30 C31 1.8(4) . . . . ?
C29 C30 C31 C32 -0.3(4) . . . . ?
C30 C31 C32 C27 -1.2(4) . . . . ?
C32 C27 C28 C29 0.6(4) . . . . ?
C33 O1 B1 F1 -82.1(3) . . . . ?
C33 O1 B1 N1 154.5(2) . . . . ?
C33 O1 B1 N2 38.7(3) . . . . ?
C33 C25 C26 O2 140.4(3) . . . . ?
C33 C25 C26 C27 -43.3(3) . . . . ?
C33 C34 C35 C36 -175.9(2) . . . . ?
C33 C34 C39 C38 176.5(2) . . . . ?
C34 C35 C36 C37 -0.4(4) . . . . ?
C35 C34 C39 C38 0.1(4) . . . . ?
C35 C36 C37 Cl2 177.90(19) . . . . ?
C35 C36 C37 C38 -0.1(4) . . . . ?
C36 C37 C38 C39 0.7(4) . . . . ?
C37 C38 C39 C34 -0.7(4) . . . . ?
C39 C34 C35 C36 0.4(4) . . . . ?
B1 O1 C33 C25 -18.5(3) . . . . ?
B1 O1 C33 C34 165.5(2) . . . . ?
B1 N1 C9 C8 -4.7(4) . . . . ?
B1 N1 C9 C10 175.4(2) . . . . ?
B1 N1 C12 C11 -175.3(2) . . . . ?
B1 N1 C12 C13 11.5(4) . . . . ?
B1 N2 C21 C13 -14.1(4) . . . . ?
B1 N2 C21 C22 172.1(2) . . . . ?
B1 N2 C24 C23 -172.4(2) . . . . ?
B1 N2 C24 C25 11.6(3) . . . . ?
